data_7103135
loop_
_publ_author_name
'Donnelly, Paul S'
'Zanatta, Shannon D'
'Zammit, Steven C'
'White, Jonathan M'
'Williams, Spencer J'

_publ_section_title
;
 'Click' cycloaddition catalysts: copper(I) and copper(II)
 tris(triazolylmethyl)amine complexes.
;
_journal_issue 21
_journal_name_full 'Chemical communications (Cambridge, England)'
_journal_page_first 2459
_journal_page_last 2461
_journal_paper_doi 10.1039/b719724a
_journal_year 2008
_chemical_formula_sum 'C10 H8 Cl0.5 Cu0.33 N3.33'
_chemical_formula_weight 213.77
_chemical_name_common 'Cu(ii) complex with TBTA'
_chemical_name_systematic
;
?
;
_space_group_IT_number 205
_symmetry_cell_setting cubic
_symmetry_space_group_name_Hall '-P 2ac 2ab 3'
_symmetry_space_group_name_H-M 'P a -3'
_atom_sites_solution_hydrogens geom
_atom_sites_solution_primary direct
_atom_sites_solution_secondary difmap
_audit_creation_method SHELXL-97
_cell_angle_alpha 90.00
_cell_angle_beta 90.00
_cell_angle_gamma 90.00
_cell_formula_units_Z 24
_cell_length_a 17.6375(2)
_cell_length_b 17.6375(2)
_cell_length_c 17.6375(2)
_cell_measurement_reflns_used 1080
_cell_measurement_temperature 130(2)
_cell_measurement_theta_max 73.1262
_cell_measurement_theta_min 3.5486
_cell_volume 5486.70(11)
_computing_structure_refinement 'SHELXL-97 (Sheldrick, 1997)'
_diffrn_ambient_temperature 130(2)
_diffrn_detector_area_resol_mean 16.0711
_diffrn_measured_fraction_theta_full 0.973
_diffrn_measured_fraction_theta_max 0.973
_diffrn_measurement_device_type 'Oxford Xcalibur'
_diffrn_radiation_monochromator graphite
_diffrn_radiation_source 'Enhance (Cu) X-ray Source'
_diffrn_radiation_type CuK\a
_diffrn_radiation_wavelength 1.54184
_diffrn_reflns_av_R_equivalents 0.0773
_diffrn_reflns_av_sigmaI/netI 0.1073
_diffrn_reflns_limit_h_max 20
_diffrn_reflns_limit_h_min -19
_diffrn_reflns_limit_k_max 17
_diffrn_reflns_limit_k_min -14
_diffrn_reflns_limit_l_max 10
_diffrn_reflns_limit_l_min -19
_diffrn_reflns_number 8136
_diffrn_reflns_theta_full 64.87
_diffrn_reflns_theta_max 64.87
_diffrn_reflns_theta_min 4.34
_exptl_absorpt_coefficient_mu 2.810
_exptl_absorpt_correction_T_max 1.00000
_exptl_absorpt_correction_T_min 0.32933
_exptl_absorpt_correction_type multi-scan
_exptl_absorpt_process_details
;
CrysAlis RED, Oxford Diffraction Ltd.,
Version 1.171.32.5 (release 08-05-2007 CrysAlis171 .NET)
(compiled May 8 2007,13:10:02)
Empirical absorption correction using spherical harmonics,
implemented in SCALE3 ABSPACK scaling algorithm.
;
_exptl_crystal_density_diffrn 1.553
_exptl_crystal_density_method 'not measured'
_exptl_crystal_F_000 2628
_refine_diff_density_max 0.751
_refine_diff_density_min -0.399
_refine_diff_density_rms 0.105
_refine_ls_extinction_method none
_refine_ls_goodness_of_fit_ref 0.966
_refine_ls_hydrogen_treatment mixed
_refine_ls_matrix_type full
_refine_ls_number_parameters 130
_refine_ls_number_reflns 1524
_refine_ls_number_restraints 0
_refine_ls_restrained_S_all 0.966
_refine_ls_R_factor_all 0.1969
_refine_ls_R_factor_gt 0.0919
_refine_ls_shift/su_max 0.012
_refine_ls_shift/su_mean 0.002
_refine_ls_structure_factor_coef Fsqd
_refine_ls_weighting_details 'calc w=1/[\s^2^(Fo^2^)+(0.1783P)^2^+0.0000P] where P=(Fo^2^+2Fc^2^)/3'
_refine_ls_weighting_scheme calc
_refine_ls_wR_factor_gt 0.2532
_refine_ls_wR_factor_ref 0.3260
_reflns_number_gt 575
_reflns_number_total 1524
_reflns_threshold_expression >2sigma(I)
_cod_data_source_file b719724a.txt
_cod_data_source_block pdsw
_cod_original_sg_symbol_H-M 'I 21/a -3'
_cod_original_formula_sum 'C10 H8 Cl0.50 Cu0.33 N3.33'
_cod_database_code 7103135

loop_
_symmetry_equiv_pos_as_xyz
'x, y, z'
'-x+1/2, -y, z+1/2'
'-x, y+1/2, -z+1/2'
'x+1/2, -y+1/2, -z'
'z, x, y'
'z+1/2, -x+1/2, -y'
'-z+1/2, -x, y+1/2'
'-z, x+1/2, -y+1/2'
'y, z, x'
'-y, z+1/2, -x+1/2'
'y+1/2, -z+1/2, -x'
'-y+1/2, -z, x+1/2'
'-x, -y, -z'
'x-1/2, y, -z-1/2'
'x, -y-1/2, z-1/2'
'-x-1/2, y-1/2, z'
'-z, -x, -y'
'-z-1/2, x-1/2, y'
'z-1/2, x, -y-1/2'
'z, -x-1/2, y-1/2'
'-y, -z, -x'
'y, -z-1/2, x-1/2'
'-y-1/2, z-1/2, x'
'y-1/2, z, -x-1/2'

loop_
_atom_site_label
_atom_site_type_symbol
_atom_site_fract_x
_atom_site_fract_y
_atom_site_fract_z
_atom_site_U_iso_or_equiv
_atom_site_adp_type
_atom_site_occupancy
_atom_site_symmetry_multiplicity
_atom_site_calc_flag
_atom_site_refinement_flags
_atom_site_disorder_assembly
_atom_site_disorder_group
C1 C 0.5993(7) 0.1786(8) 0.2940(9) 0.108(5) Uani 1 1 d . . .
H1A H 0.5639 0.1633 0.3333 0.129 Uiso 1 1 calc R . .
H1B H 0.5937 0.1448 0.2510 0.129 Uiso 1 1 calc R . .
C2 C 0.5850(7) 0.2624(8) 0.2700(8) 0.099(4) Uani 1 1 d . . .
C3 C 0.5192(6) 0.3018(8) 0.2549(7) 0.084(4) Uani 1 1 d . . .
H3 H 0.4698 0.2887 0.2677 0.101 Uiso 1 1 calc R . .
C4 C 0.4954(6) 0.4249(6) 0.1910(9) 0.100(5) Uani 1 1 d . . .
H4A H 0.4428 0.4087 0.1908 0.120 Uiso 1 1 calc R . .
H4B H 0.5095 0.4369 0.1392 0.120 Uiso 1 1 calc R . .
C5 C 0.5026(7) 0.4937(8) 0.2379(12) 0.107(6) Uani 1 1 d . . .
C6 C 0.5461(7) 0.5537(9) 0.2180(12) 0.133(7) Uani 1 1 d . . .
H6 H 0.5694 0.5540 0.1707 0.160 Uiso 1 1 calc R . .
C7 C 0.5574(10) 0.6184(9) 0.2691(16) 0.176(11) Uani 1 1 d . . .
H7 H 0.5904 0.6575 0.2565 0.212 Uiso 1 1 calc R . .
C8 C 0.5170(12) 0.6193(11) 0.3373(19) 0.183(11) Uani 1 1 d . . .
H8 H 0.5197 0.6602 0.3704 0.219 Uiso 1 1 calc R . .
C9 C 0.4706(13) 0.5529(15) 0.3538(16) 0.186(9) Uani 1 1 d . . .
H9 H 0.4441 0.5521 0.3993 0.224 Uiso 1 1 calc R . .
C10 C 0.4639(12) 0.4934(9) 0.3077(16) 0.144(8) Uani 1 1 d . . .
H10 H 0.4339 0.4523 0.3215 0.172 Uiso 1 1 calc R . .
N1 N 0.6435(4) 0.3020(5) 0.2406(5) 0.059(2) Uani 1 1 d . . .
N3 N 0.5429(5) 0.3623(5) 0.2183(6) 0.076(3) Uani 1 1 d . . .
N2 N 0.6183(5) 0.3618(5) 0.2085(6) 0.076(3) Uani 1 1 d . . .
N4 N 0.6774(4) 0.1774(4) 0.3226(4) 0.045(3) Uani 1 3 d S . .
Cl1 Cl 0.81990(15) 0.31990(15) 0.18010(15) 0.0724(13) Uani 1 3 d S . .
Cu1 Cu 0.74678(7) 0.24678(7) 0.25322(7) 0.0548(8) Uani 1 3 d S . .
Cl2 Cl 0.0417(3) 0.0417(3) 0.0417(3) 0.074(2) Uani 0.50 3 d SP . .

loop_
_atom_site_aniso_label
_atom_site_aniso_U_11
_atom_site_aniso_U_22
_atom_site_aniso_U_33
_atom_site_aniso_U_23
_atom_site_aniso_U_13
_atom_site_aniso_U_12
C1 0.067(8) 0.107(10) 0.149(13) 0.037(9) -0.008(8) -0.003(7)
C2 0.081(8) 0.106(10) 0.109(10) 0.033(8) 0.028(7) 0.034(8)
C3 0.048(6) 0.098(9) 0.106(9) 0.011(8) -0.001(6) 0.012(6)
C4 0.072(8) 0.062(7) 0.167(14) 0.018(8) -0.041(8) 0.015(6)
C5 0.055(7) 0.074(9) 0.19(2) 0.004(10) 0.014(9) 0.009(7)
C6 0.047(7) 0.094(10) 0.26(2) 0.001(12) 0.031(10) 0.014(7)
C7 0.088(11) 0.077(10) 0.36(3) -0.073(15) 0.069(16) 0.014(8)
C8 0.116(16) 0.104(15) 0.33(4) -0.034(19) -0.027(18) 0.016(12)
C9 0.17(2) 0.141(19) 0.25(3) 0.03(2) 0.028(19) 0.012(18)
C10 0.140(16) 0.067(11) 0.22(2) -0.019(12) -0.019(18) 0.036(10)
N1 0.050(5) 0.059(5) 0.069(5) -0.002(4) 0.001(4) 0.017(4)
N3 0.064(6) 0.059(5) 0.105(7) 0.001(5) -0.027(5) 0.005(5)
N2 0.069(6) 0.068(6) 0.091(7) -0.009(5) -0.011(5) -0.005(5)
N4 0.045(3) 0.045(3) 0.045(3) 0.004(3) 0.004(3) -0.004(3)
Cl1 0.0724(13) 0.0724(13) 0.0724(13) 0.0037(13) 0.0037(13) -0.0037(13)
Cu1 0.0548(8) 0.0548(8) 0.0548(8) -0.0029(7) -0.0029(7) 0.0029(7)
Cl2 0.074(2) 0.074(2) 0.074(2) 0.005(3) 0.005(3) 0.005(3)

loop_
_atom_type_symbol
_atom_type_description
_atom_type_scat_dispersion_real
_atom_type_scat_dispersion_imag
_atom_type_scat_source
C C 0.0181 0.0091 'International Tables Vol C Tables 4.2.6.8 and 6.1.1.4'
H H 0.0000 0.0000 'International Tables Vol C Tables 4.2.6.8 and 6.1.1.4'
N N 0.0311 0.0180 'International Tables Vol C Tables 4.2.6.8 and 6.1.1.4'
Cl Cl 0.3639 0.7018 'International Tables Vol C Tables 4.2.6.8 and 6.1.1.4'
Cu Cu -1.9646 0.5888 'International Tables Vol C Tables 4.2.6.8 and 6.1.1.4'

loop_
_geom_angle_atom_site_label_1
_geom_angle_atom_site_label_2
_geom_angle_atom_site_label_3
_geom_angle
_geom_angle_site_symmetry_1
_geom_angle_site_symmetry_3
_geom_angle_publ_flag
N4 C1 C2 105.0(10) . . ?
N1 C2 C3 107.9(11) . . ?
N1 C2 C1 118.2(10) . . ?
C3 C2 C1 131.8(13) . . ?
N3 C3 C2 103.7(10) . . ?
N3 C4 C5 112.7(11) . . ?
C6 C5 C10 120.3(17) . . ?
C6 C5 C4 123.2(18) . . ?
C10 C5 C4 116.4(14) . . ?
C5 C6 C7 121.7(18) . . ?
C8 C7 C6 117.9(18) . . ?
C7 C8 C9 117(2) . . ?
C10 C9 C8 124(3) . . ?
C9 C10 C5 119(2) . . ?
N2 N1 C2 109.4(9) . . ?
N2 N1 Cu1 137.7(7) . . ?
C2 N1 Cu1 112.7(7) . . ?
C3 N3 N2 111.9(9) . . ?
C3 N3 C4 126.2(10) . . ?
N2 N3 C4 121.9(10) . . ?
N1 N2 N3 107.0(9) . . ?
C1 N4 C1 109.4(7) 8_645 . ?
C1 N4 C1 109.4(7) 8_645 11_556 ?
C1 N4 C1 109.4(7) . 11_556 ?
C1 N4 Cu1 109.6(7) 8_645 . ?
C1 N4 Cu1 109.6(7) . . ?
C1 N4 Cu1 109.6(7) 11_556 . ?
N1 Cu1 N1 117.03(14) 8_645 . ?
N1 Cu1 N1 117.03(14) 8_645 11_556 ?
N1 Cu1 N1 117.03(14) . 11_556 ?
N1 Cu1 N4 80.0(2) 8_645 . ?
N1 Cu1 N4 80.0(2) . . ?
N1 Cu1 N4 80.0(2) 11_556 . ?
N1 Cu1 Cl1 100.0(2) 8_645 . ?
N1 Cu1 Cl1 100.0(2) . . ?
N1 Cu1 Cl1 100.0(2) 11_556 . ?
N4 Cu1 Cl1 180.0(4) . . ?

loop_
_geom_bond_atom_site_label_1
_geom_bond_atom_site_label_2
_geom_bond_distance
_geom_bond_site_symmetry_2
_geom_bond_publ_flag
C1 N4 1.467(13) . ?
C1 C2 1.557(17) . ?
C2 N1 1.349(15) . ?
C2 C3 1.379(15) . ?
C3 N3 1.315(15) . ?
C4 N3 1.467(13) . ?
C4 C5 1.48(2) . ?
C5 C6 1.353(18) . ?
C5 C10 1.41(3) . ?
C6 C7 1.47(2) . ?
C7 C8 1.40(3) . ?
C8 C9 1.46(3) . ?
C9 C10 1.33(3) . ?
N1 N2 1.278(11) . ?
N1 Cu1 2.078(7) . ?
N3 N2 1.341(13) . ?
N4 C1 1.467(13) 8_645 ?
N4 C1 1.467(13) 11_556 ?
N4 Cu1 2.120(11) . ?
Cl1 Cu1 2.233(5) . ?
Cu1 N1 2.078(7) 8_645 ?
Cu1 N1 2.078(7) 11_556 ?
